data_7248896
loop_
_publ_author_name
'Rakhmanova, Mariana'
'Sukhikh, Taisiya'
'Kovalenko, Ekaterina'

_publ_section_title
;
 Highly tunable emission properties of solid-state supramolecular
 compounds based on Eu mixed-lanthanide complexes and cucurbit[6]uril
;
_journal_issue 29
_journal_name_full CrystEngComm
_journal_page_first 3954
_journal_page_last 3963
_journal_paper_doi 10.1039/D4CE00375F
_journal_volume 26
_journal_year 2024
_chemical_formula_moiety '2(C18 H28 Eu0.5 N13 O14 Sm0.5), 5(N O3), 6(H2 O)'
_chemical_formula_sum 'C36 H68 Eu N31 O49 Sm'
_chemical_formula_weight 2021.52
_space_group_crystal_system triclinic
_space_group_IT_number 2
_space_group_name_Hall '-P 1'
_space_group_name_H-M_alt 'P -1'
_atom_sites_solution_hydrogens mixed
_atom_sites_solution_primary dual
_audit_creation_date 2024-03-01
_audit_creation_method
;
Olex2 1.5
(compiled 2024.02.16 svn.r378c4104 for OlexSys, GUI svn.r6928)
;
_audit_update_record
;
2024-03-01 deposited with the CCDC.	2024-06-14 downloaded from the CCDC.
;
_cell_angle_alpha 73.8147(10)
_cell_angle_beta 87.3845(11)
_cell_angle_gamma 87.8140(9)
_cell_formula_units_Z 2
_cell_length_a 13.4418(4)
_cell_length_b 14.4661(4)
_cell_length_c 18.2775(6)
_cell_measurement_reflns_used 6420
_cell_measurement_temperature 150(2)
_cell_measurement_theta_max 30.50
_cell_measurement_theta_min 2.26
_cell_volume 3408.45(18)
_computing_cell_refinement 'Bruker SAINT'
_computing_data_collection 'Bruker APEX3'
_computing_data_reduction 'Bruker SAINT'
_computing_molecular_graphics 'Olex2 1.5 (Dolomanov et al., 2009)'
_computing_publication_material 'Olex2 1.5 (Dolomanov et al., 2009)'
_computing_structure_refinement 'SHELXL 2014/7 (Sheldrick, 2015)'
_computing_structure_solution 'SHELXT  (Sheldrick, 2015)'
_diffrn_ambient_temperature 150(2)
_diffrn_detector PIXEL
_diffrn_detector_area_resol_mean 7.41
_diffrn_detector_type 'Bruker PHOTON III area detector'
_diffrn_measured_fraction_theta_full 0.998
_diffrn_measured_fraction_theta_max 0.997
_diffrn_measurement_device 'three-circle diffractometer'
_diffrn_measurement_device_type 'Bruker D8 Venture diffractometer'
_diffrn_measurement_method '\w and \f scans'
_diffrn_radiation_monochromator graphite
_diffrn_radiation_type MoK\a
_diffrn_radiation_wavelength 0.71073
_diffrn_reflns_av_R_equivalents 0.0462
_diffrn_reflns_av_unetI/netI 0.0713
_diffrn_reflns_Laue_measured_fraction_full 0.998
_diffrn_reflns_Laue_measured_fraction_max 0.997
_diffrn_reflns_limit_h_max 18
_diffrn_reflns_limit_h_min -19
_diffrn_reflns_limit_k_max 20
_diffrn_reflns_limit_k_min -20
_diffrn_reflns_limit_l_max 26
_diffrn_reflns_limit_l_min -26
_diffrn_reflns_number 35598
_diffrn_reflns_point_group_measured_fraction_full 0.998
_diffrn_reflns_point_group_measured_fraction_max 0.997
_diffrn_reflns_theta_full 25.242
_diffrn_reflns_theta_max 30.538
_diffrn_reflns_theta_min 1.466
_diffrn_source 'Incoatec IuS3.0 microfocus X-ray tube'
_diffrn_source_current 1.4
_diffrn_source_power 0.07
_diffrn_source_voltage 50.0
_exptl_absorpt_coefficient_mu 1.904
_exptl_absorpt_correction_T_max 0.7460
_exptl_absorpt_correction_T_min 0.4600
_exptl_absorpt_correction_type multi-scan
_exptl_absorpt_process_details
;
 TWINABS-2012/1 (Bruker,2012) was used for absorption correction.
 
For component 1:
 wR2(int) was 0.1872 before and 0.0904 after correction.
 
For component 2:
 wR2(int) was 0.1466 before and 0.0462 after correction.
 The Ratio of minimum to maximum transmission is 0.60.

Final HKLF 4 output contains 100293 reflections, Rint = 0.0646
 (57290 with I > 3sig(I), Rint = 0.0567)
;
_exptl_crystal_colour colourless
_exptl_crystal_colour_primary colourless
_exptl_crystal_density_diffrn 1.970
_exptl_crystal_description prism
_exptl_crystal_F_000 2036
_exptl_crystal_preparation Luminescent
_exptl_crystal_size_max 0.38
_exptl_crystal_size_mid 0.3
_exptl_crystal_size_min 0.17
_refine_diff_density_max 2.486
_refine_diff_density_min -1.740
_refine_diff_density_rms 0.158
_refine_ls_extinction_method none
_refine_ls_goodness_of_fit_ref 1.063
_refine_ls_hydrogen_treatment constr
_refine_ls_matrix_type full
_refine_ls_number_parameters 1210
_refine_ls_number_reflns 35598
_refine_ls_number_restraints 294
_refine_ls_restrained_S_all 1.062
_refine_ls_R_factor_all 0.0590
_refine_ls_R_factor_gt 0.0470
_refine_ls_shift/su_max 0.001
_refine_ls_shift/su_mean 0.000
_refine_ls_structure_factor_coef Fsqd
_refine_ls_weighting_details 'w=1/[\s^2^(Fo^2^)+(0.0656P)^2^+1.9635P] where P=(Fo^2^+2Fc^2^)/3'
_refine_ls_weighting_scheme calc
_refine_ls_wR_factor_gt 0.1221
_refine_ls_wR_factor_ref 0.1281
_reflns_Friedel_coverage 0.000
_reflns_number_gt 30001
_reflns_number_total 35598
_reflns_threshold_expression 'I > 2\s(I)'
_cod_data_source_file d4ce00375f2.cif
_cod_data_source_block km789-3_CCDC1
_cod_depositor_comments 'Adding full bibliography for 7248890--7248896.cif.'
_cod_database_code 7248896
_shelx_shelxl_version_number 2014/7
_shelx_space_group_comment
;
The symmetry employed for this shelxl refinement is uniquely defined
by the following loop, which should always be used as a source of
symmetry information in preference to the above space-group names.
They are only intended as comments.
;
_shelx_estimated_absorpt_t_max 0.738
_shelx_estimated_absorpt_t_min 0.531
_olex2_refinement_description
;
1. Twinned data refinement
 Scales: 0.1935(6)
 0.8065(6)
2. Fixed Uiso
 At 1.2 times of:
  All C(H) groups, All C(H,H) groups
 At 1.5 times of:
  All O(H,H) groups
3. Shared sites
{Eu2, Sm2}
{Eu1, Sm1}
4. Restrained distances
 H3WA-H2WA
 2.12 with sigma of 0.02
 H3WB-O12_$1
 2.1 with sigma of 0.02
 N7-O71N \\sim N7-O72N \\sim N7-O73N \\sim N7A-O71A \\sim N7A-O72A \\sim
N7A-O73A \\sim N8-O81N \\sim N8-
 O82N \\sim N8-O83N \\sim N8A-O81A \\sim N8A-O82A \\sim N8A-O83A
 with sigma of 0.01
 O71N-O72N \\sim O72N-O73N \\sim O73N-O71N \\sim O81N-O82N \\sim O82N-O83N
\\sim O83N-O81N
 with sigma of 0.01
5. Restrained planarity
 N7A, O71A, O72A, O73A
 with sigma of 0.03
6. Uiso/Uaniso restraints and constraints
N7 \\sim O71N \\sim O72N \\sim O73N \\sim N7A \\sim O71A \\sim O72A \\sim O73A:
within 2A with sigma of 0.01 and sigma for terminal atoms of 0.01 within 2A
N8 \\sim O81N \\sim O82N \\sim O83N \\sim N8A \\sim O81A \\sim O82A \\sim O83A:
within 2A with sigma of 0.01 and sigma for terminal atoms of 0.01 within 2A
N4 \\sim O41N \\sim O42N \\sim O43N: within 2A with sigma of 0.01 and sigma for
terminal atoms of 0.01 within 2A
Uanis(Eu2) = Uanis(Sm2)
Uanis(Eu1) = Uanis(Sm1)
7. Rigid body (RIGU) restrains
 N8A, O81A, O82A, O83A
 with sigma for 1-2 distances of 0.004 and sigma for 1-3 distances of 0.004
8. Others
 Fixed Sof: Eu1(0.5) Eu2(0.5) N7(0.25) O71N(0.25) O72N(0.25) O73N(0.25)
 N7A(0.25) O71A(0.25) O72A(0.25) O73A(0.25) N8(0.25) O81N(0.25) O82N(0.25)
 O83N(0.25) N8A(0.25) O81A(0.25) O82A(0.25) O83A(0.25) Sm2(0.5) Sm1(0.5)
9.a Free rotating group:
 O11M(H11A,H11B), O13M(H13A,H13B), O14M(H14A,H14B), O21M(H21A,H21B), O25M(H25C,
 H25D), O1W(H1WA,H1WB), O2W(H2WA,H2WB), O3W(H3WA,H3WB), O4W(H4WA,H4WB),
 O5W(H5WA,H5WB), O6W(H6WA,H6WB)
9.b Rotating group:
 O12M(H12A,H12B), O15M(H15A,H15B), O22M(H22A,H22B), O23M(H23A,H23B), O24M(H24A,
 H24B)
9.c Ternary CH refined with riding coordinates:
 C13(H13), C14(H14), C23(H23), C24(H24), C33(H33), C34(H34), C43(H43),
 C44(H44), C53(H53), C54(H54), C63(H63), C64(H64)
9.d Secondary CH2 refined with riding coordinates:
 C15(H15C,H15D), C16(H16A,H16B), C25(H25A,H25B), C26(H26A,H26B), C35(H35A,
 H35B), C36(H36A,H36B), C45(H45A,H45B), C46(H46A,H46B), C55(H55A,H55B),
 C56(H56A,H56B), C65(H65A,H65B), C66(H66A,H66B)
;
_olex2_submission_special_instructions 'No special instructions were received'

loop_
_space_group_symop_operation_xyz
'x, y, z'
'-x, -y, -z'

loop_
_atom_site_label
_atom_site_type_symbol
_atom_site_fract_x
_atom_site_fract_y
_atom_site_fract_z
_atom_site_U_iso_or_equiv
_atom_site_adp_type
_atom_site_occupancy
_atom_site_site_symmetry_order
_atom_site_calc_flag
_atom_site_refinement_flags_posn
_atom_site_refinement_flags_adp
_atom_site_refinement_flags_occupancy
_atom_site_disorder_assembly
_atom_site_disorder_group
Eu1 Eu 0.95237(2) 0.91771(2) 0.22447(2) 0.01225(5) Uani 0.5 1 d . . P A 3
O11M O 0.7867(2) 0.8395(2) 0.24375(19) 0.0235(7) Uani 1 1 d G . . . .
H11A H 0.7296 0.8640 0.2548 0.035 Uiso 1 1 d G U . A .
H11B H 0.7844 0.7790 0.2688 0.035 Uiso 1 1 d G U . A .
O12M O 0.9902(2) 0.7583(2) 0.21110(17) 0.0195(6) Uani 1 1 d . . . . .
H12A H 0.9369 0.7236 0.2226 0.029 Uiso 1 1 d R U . A .
H12B H 1.0038 0.7618 0.1631 0.029 Uiso 1 1 d R U . . .
O13M O 1.0877(2) 0.9260(3) 0.12914(19) 0.0259(7) Uani 1 1 d G . . . .
H13A H 1.0824 0.9043 0.0895 0.039 Uiso 1 1 d G U . A .
H13B H 1.1511 0.9363 0.1301 0.039 Uiso 1 1 d G U . A .
O14M O 1.0061(3) 1.0845(2) 0.18831(18) 0.0219(7) Uani 1 1 d G . . . .
H14A H 1.0476 1.1069 0.2141 0.033 Uiso 1 1 d G U . A .
H14B H 1.0030 1.1282 0.1446 0.033 Uiso 1 1 d G U . A .
O15M O 0.8734(3) 0.9972(2) 0.3123(2) 0.0314(9) Uani 1 1 d . . . . .
H15A H 0.8677 1.0587 0.2902 0.047 Uiso 1 1 d R U . A .
H15B H 0.8120 0.9785 0.3227 0.047 Uiso 1 1 d R U . . .
N1 N 0.8187(3) 0.9742(3) 0.0963(2) 0.0186(7) Uani 1 1 d . . . . .
O11N O 0.8214(2) 1.0202(2) 0.14616(18) 0.0201(6) Uani 1 1 d . . . . .
O12N O 0.8862(3) 0.9108(2) 0.09760(18) 0.0232(7) Uani 1 1 d . . . . .
O13N O 0.7522(3) 0.9903(2) 0.0500(2) 0.0308(8) Uani 1 1 d . . . . .
O11 O 1.1049(2) 0.9157(2) 0.28628(17) 0.0161(6) Uani 1 1 d . . . . .
O12 O 1.2896(2) 0.8311(2) 0.59577(17) 0.0211(7) Uani 1 1 d . . . . .
C11 C 1.1722(3) 0.8845(3) 0.3316(2) 0.0130(7) Uani 1 1 d . . . . .
C12 C 1.2871(3) 0.8321(3) 0.5287(2) 0.0150(8) Uani 1 1 d . . . . .
C13 C 1.3179(3) 0.8783(3) 0.3968(2) 0.0138(8) Uani 1 1 d . . . . .
H13 H 1.3842 0.8773 0.3698 0.017 Uiso 1 1 calc R U . . .
C14 C 1.2710(3) 0.7775(3) 0.4205(2) 0.0134(7) Uani 1 1 d . . . . .
H14 H 1.3186 0.7267 0.4115 0.016 Uiso 1 1 calc R U . . .
N11 N 1.2449(3) 0.9383(2) 0.34678(19) 0.0135(6) Uani 1 1 d . . . . .
N12 N 1.1862(2) 0.7914(2) 0.37221(19) 0.0129(6) Uani 1 1 d . . . . .
N13 N 1.2464(3) 0.7627(2) 0.50175(19) 0.0148(7) Uani 1 1 d . . . . .
N14 N 1.3266(3) 0.8999(2) 0.4678(2) 0.0141(7) Uani 1 1 d . . . . .
C15 C 1.1206(3) 0.7146(3) 0.3706(2) 0.0128(7) Uani 1 1 d . . . . .
H15C H 1.0916 0.7294 0.3197 0.015 Uiso 1 1 calc R U . . .
H15D H 1.1602 0.6538 0.3784 0.015 Uiso 1 1 calc R U . . .
C16 C 1.2104(3) 0.6732(3) 0.5521(2) 0.0146(8) Uani 1 1 d . . . . .
H16A H 1.2351 0.6651 0.6038 0.018 Uiso 1 1 calc R U . . .
H16B H 1.2376 0.6189 0.5337 0.018 Uiso 1 1 calc R U . . .
O21 O 0.9273(2) 0.8048(2) 0.35331(16) 0.0173(6) Uani 1 1 d . . . . .
O22 O 1.0765(2) 0.6855(2) 0.67853(17) 0.0187(6) Uani 1 1 d . . . . .
C21 C 0.9510(3) 0.7477(3) 0.4142(2) 0.0119(7) Uani 1 1 d . . . . .
C22 C 1.0455(3) 0.6728(3) 0.6201(2) 0.0144(8) Uani 1 1 d . . . . .
C23 C 1.0453(3) 0.6361(3) 0.5039(2) 0.0126(7) Uani 1 1 d . . . . .
H23 H 1.0668 0.5695 0.5031 0.015 Uiso 1 1 calc R U . . .
C24 C 0.9363(3) 0.6398(3) 0.5358(2) 0.0142(8) Uani 1 1 d . . . . .
H24 H 0.9022 0.5777 0.5419 0.017 Uiso 1 1 calc R U . . .
N21 N 1.0411(3) 0.7012(2) 0.42770(19) 0.0137(6) Uani 1 1 d . . . . .
N22 N 0.8904(3) 0.7189(2) 0.47749(19) 0.0141(7) Uani 1 1 d . . . . .
N23 N 0.9488(3) 0.6580(2) 0.60814(19) 0.0139(7) Uani 1 1 d . . . . .
N24 N 1.1021(3) 0.6700(2) 0.55665(19) 0.0151(7) Uani 1 1 d . . . . .
C25 C 0.7829(3) 0.7370(3) 0.4744(2) 0.0145(8) Uani 1 1 d . . . . .
H25A H 0.7652 0.7639 0.4205 0.017 Uiso 1 1 calc R U . . .
H25B H 0.7490 0.6749 0.4944 0.017 Uiso 1 1 calc R U . . .
C26 C 0.8673(3) 0.6631(3) 0.6615(2) 0.0149(8) Uani 1 1 d . . . . .
H26A H 0.8935 0.6498 0.7133 0.018 Uiso 1 1 calc R U . . .
H26B H 0.8194 0.6125 0.6622 0.018 Uiso 1 1 calc R U . . .
O31 O 0.7154(2) 0.9348(2) 0.41531(17) 0.0190(6) Uani 1 1 d . . . . .
O32 O 0.8913(2) 0.8208(2) 0.72692(18) 0.0212(7) Uani 1 1 d . . . . .
C31 C 0.7111(3) 0.8935(3) 0.4839(2) 0.0150(8) Uani 1 1 d . . . . .
C32 C 0.8266(3) 0.8223(3) 0.6819(2) 0.0159(8) Uani 1 1 d . . . . .
C33 C 0.7260(3) 0.7729(3) 0.5991(2) 0.0137(7) Uani 1 1 d . . . . .
H33 H 0.6805 0.7172 0.6152 0.016 Uiso 1 1 calc R U . . .
C34 C 0.6782(3) 0.8655(3) 0.6150(2) 0.0132(7) Uani 1 1 d . . . . .
H34 H 0.6121 0.8528 0.6426 0.016 Uiso 1 1 calc R U . . .
N31 N 0.7459(3) 0.8023(3) 0.51701(19) 0.0152(7) Uani 1 1 d . . . . .
N32 N 0.6692(3) 0.9305(2) 0.5395(2) 0.0148(7) Uani 1 1 d . . . . .
N33 N 0.7516(3) 0.8917(2) 0.6613(2) 0.0147(7) Uani 1 1 d . . . . .
N34 N 0.8157(3) 0.7561(2) 0.6426(2) 0.0145(7) Uani 1 1 d . . . . .
C35 C 0.6150(3) 1.0219(3) 0.5246(2) 0.0155(8) Uani 1 1 d . . . . .
H35A H 0.5901 1.0384 0.4723 0.019 Uiso 1 1 calc R U . . .
H35B H 0.5563 1.0148 0.5604 0.019 Uiso 1 1 calc R U . . .
C36 C 0.7337(3) 0.9650(3) 0.7001(2) 0.0150(8) Uani 1 1 d . . . . .
H36A H 0.7752 0.9499 0.7455 0.018 Uiso 1 1 calc R U . . .
H36B H 0.6630 0.9634 0.7181 0.018 Uiso 1 1 calc R U . . .
Eu2 Eu 0.46543(2) 0.57265(2) 0.28455(2) 0.01225(5) Uani 0.5 1 d . . P B 1
O21M O 0.5965(2) 0.5665(3) 0.3737(2) 0.0277(8) Uani 1 1 d G . . . .
H21A H 0.5832 0.5888 0.4129 0.041 Uiso 1 1 d G U . B .
H21B H 0.6614 0.5660 0.3690 0.041 Uiso 1 1 d G U . B .
O22M O 0.4915(2) 0.7331(2) 0.29604(18) 0.0205(6) Uani 1 1 d . . . . .
H22A H 0.4849 0.7327 0.3440 0.031 Uiso 1 1 d R U . B .
H22B H 0.4440 0.7722 0.2737 0.031 Uiso 1 1 d R U . . .
O23M O 0.2972(2) 0.6570(2) 0.27229(17) 0.0196(6) Uani 1 1 d . . . . .
H23A H 0.2565 0.6258 0.2524 0.029 Uiso 1 1 d R U . B .
H23B H 0.3017 0.7132 0.2390 0.029 Uiso 1 1 d R U . . .
O24M O 0.3943(2) 0.5048(2) 0.19324(18) 0.0220(7) Uani 1 1 d . . . . .
H24A H 0.3717 0.4480 0.2164 0.033 Uiso 1 1 d R U . B .
H24B H 0.3416 0.5386 0.1745 0.033 Uiso 1 1 d R U . . .
O25M O 0.5186(3) 0.4042(2) 0.31917(19) 0.0245(7) Uani 1 1 d G . . . .
H25C H 0.5477 0.3677 0.2935 0.037 Uiso 1 1 d G U . B .
H25D H 0.5097 0.3663 0.3652 0.037 Uiso 1 1 d G U . B .
N2 N 0.3233(3) 0.5142(2) 0.4135(2) 0.0162(7) Uani 1 1 d . . . . .
O21N O 0.3277(2) 0.4717(2) 0.36131(18) 0.0183(6) Uani 1 1 d . . . . .
O22N O 0.3928(2) 0.5711(2) 0.41357(17) 0.0166(6) Uani 1 1 d . . . . .
O23N O 0.2540(2) 0.5027(2) 0.46090(19) 0.0251(7) Uani 1 1 d . . . . .
O41 O 0.4486(2) 0.6927(2) 0.15923(16) 0.0164(6) Uani 1 1 d . . . . .
O42 O 0.6106(2) 0.8145(2) -0.17127(17) 0.0215(7) Uani 1 1 d . . . . .
C41 C 0.4757(3) 0.7512(3) 0.0997(2) 0.0137(7) Uani 1 1 d . . . . .
C42 C 0.5790(3) 0.8235(3) -0.1096(2) 0.0160(8) Uani 1 1 d . . . . .
C43 C 0.4689(3) 0.8635(3) -0.0200(2) 0.0144(8) Uani 1 1 d . . . . .
H43 H 0.4394 0.9298 -0.0272 0.017 Uiso 1 1 calc R U . . .
C44 C 0.5769(3) 0.8557(3) 0.0086(2) 0.0149(8) Uani 1 1 d . . . . .
H44 H 0.5999 0.9192 0.0123 0.018 Uiso 1 1 calc R U . . .
N41 N 0.4162(3) 0.7929(2) 0.0407(2) 0.0153(7) Uani 1 1 d . . . . .
N42 N 0.5688(3) 0.7862(2) 0.0828(2) 0.0158(7) Uani 1 1 d . . . . .
N43 N 0.6344(3) 0.8232(3) -0.0486(2) 0.0167(7) Uani 1 1 d . . . . .
N44 N 0.4809(3) 0.8394(3) -0.0915(2) 0.0161(7) Uani 1 1 d . . . . .
C45 C 0.6479(3) 0.7620(3) 0.1364(2) 0.0148(8) Uani 1 1 d . . . . .
H45A H 0.6910 0.8182 0.1282 0.018 Uiso 1 1 calc R U . . .
H45B H 0.6185 0.7481 0.1889 0.018 Uiso 1 1 calc R U . . .
C46 C 0.7411(3) 0.8065(3) -0.0476(3) 0.0176(8) Uani 1 1 d . . . . .
H46A H 0.7718 0.8542 -0.0264 0.021 Uiso 1 1 calc R U . . .
H46B H 0.7677 0.8162 -0.1005 0.021 Uiso 1 1 calc R U . . .
O51 O 0.6170(2) 0.5641(2) 0.21576(17) 0.0174(6) Uani 1 1 d . . . . .
O52 O 0.8063(2) 0.6472(2) -0.10449(17) 0.0204(6) Uani 1 1 d . . . . .
C51 C 0.6857(3) 0.5881(3) 0.1674(2) 0.0139(7) Uani 1 1 d . . . . .
C52 C 0.8040(3) 0.6402(3) -0.0358(2) 0.0161(8) Uani 1 1 d . . . . .
C53 C 0.7937(3) 0.6854(3) 0.0774(2) 0.0140(7) Uani 1 1 d . . . . .
H53 H 0.8460 0.7277 0.0866 0.017 Uiso 1 1 calc R U . . .
C54 C 0.8307(3) 0.5778(3) 0.0948(2) 0.0152(8) Uani 1 1 d . . . . .
H54 H 0.8964 0.5672 0.1198 0.018 Uiso 1 1 calc R U . . .
N51 N 0.7082(3) 0.6803(2) 0.1296(2) 0.0155(7) Uani 1 1 d . . . . .
N52 N 0.7513(3) 0.5263(2) 0.14548(19) 0.0134(6) Uani 1 1 d . . . . .
N53 N 0.8378(3) 0.5628(3) 0.0200(2) 0.0158(7) Uani 1 1 d . . . . .
N54 N 0.7693(3) 0.7098(2) -0.0024(2) 0.0164(7) Uani 1 1 d . . . . .
C55 C 0.7582(3) 0.4261(3) 0.1898(2) 0.0161(8) Uani 1 1 d . . . . .
H55A H 0.8277 0.4103 0.2055 0.019 Uiso 1 1 calc R U . . .
H55B H 0.7152 0.4171 0.2365 0.019 Uiso 1 1 calc R U . . .
C56 C 0.8769(3) 0.4752(3) 0.0043(2) 0.0157(8) Uani 1 1 d . . . . .
H56A H 0.8979 0.4902 -0.0503 0.019 Uiso 1 1 calc R U . . .
H56B H 0.9369 0.4531 0.0344 0.019 Uiso 1 1 calc R U . . .
O61 O 0.5911(2) 0.2970(2) 0.22472(18) 0.0227(7) Uani 1 1 d . . . . .
O62 O 0.7635(2) 0.4101(2) -0.10173(16) 0.0168(6) Uani 1 1 d . . . . .
C61 C 0.6534(3) 0.2966(3) 0.1736(2) 0.0152(8) Uani 1 1 d . . . . .
C62 C 0.7641(3) 0.3673(3) -0.0337(2) 0.0125(7) Uani 1 1 d . . . . .
C63 C 0.7981(3) 0.3289(3) 0.0962(2) 0.0138(7) Uani 1 1 d . . . . .
H63 H 0.8643 0.3087 0.1191 0.017 Uiso 1 1 calc R U . . .
C64 C 0.7451(3) 0.2439(3) 0.0803(2) 0.0139(7) Uani 1 1 d . . . . .
H64 H 0.7888 0.1845 0.0904 0.017 Uiso 1 1 calc R U . . .
N61 N 0.7287(3) 0.3600(2) 0.1484(2) 0.0151(7) Uani 1 1 d . . . . .
N62 N 0.6596(3) 0.2314(3) 0.1319(2) 0.0166(7) Uani 1 1 d . . . . .
N63 N 0.7227(3) 0.2800(2) -0.00013(19) 0.0149(7) Uani 1 1 d . . . . .
N64 N 0.8076(3) 0.3976(2) 0.02122(19) 0.0149(7) Uani 1 1 d . . . . .
C65 C 0.5956(3) 0.1487(3) 0.1459(2) 0.0175(8) Uani 1 1 d . . . . .
H65A H 0.6373 0.0911 0.1448 0.021 Uiso 1 1 calc R U . . .
H65B H 0.5640 0.1369 0.1975 0.021 Uiso 1 1 calc R U . . .
C66 C 0.6907(3) 0.2186(3) -0.0442(2) 0.0148(8) Uani 1 1 d . . . . .
H66A H 0.7235 0.1544 -0.0254 0.018 Uiso 1 1 calc R U . . .
H66B H 0.7129 0.2458 -0.0980 0.018 Uiso 1 1 calc R U . . .
N3 N 1.0326(3) 0.7855(3) 0.0079(2) 0.0179(7) Uani 1 1 d . . . . .
O31N O 1.0726(3) 0.8640(3) 0.0002(2) 0.0290(8) Uani 1 1 d . . . . .
O32N O 1.0298(3) 0.7226(2) 0.07196(18) 0.0246(7) Uani 1 1 d . . . . .
O33N O 0.9971(3) 0.7669(3) -0.04826(19) 0.0297(8) Uani 1 1 d . . . . .
N4 N 0.8713(3) 0.5776(3) 0.3305(2) 0.0254(8) Uani 1 1 d . U . . .
O41N O 0.8101(3) 0.5483(4) 0.3833(3) 0.0599(14) Uani 1 1 d . U . . .
O42N O 0.8439(3) 0.6334(3) 0.2686(2) 0.0359(9) Uani 1 1 d . U . . .
O43N O 0.9607(3) 0.5559(3) 0.3411(2) 0.0379(9) Uani 1 1 d . U . . .
N5 N 0.5306(3) 0.7239(3) 0.4917(2) 0.0180(7) Uani 1 1 d . . . . .
O51N O 0.5590(3) 0.6390(2) 0.4997(2) 0.0273(8) Uani 1 1 d . . . . .
O52N O 0.5303(3) 0.7830(2) 0.42665(18) 0.0276(7) Uani 1 1 d . . . . .
O53N O 0.5045(3) 0.7521(3) 0.54906(19) 0.0292(8) Uani 1 1 d . . . . .
N6 N 1.3638(3) 0.9250(3) 0.1608(2) 0.0205(8) Uani 1 1 d . . . . .
O61N O 1.3451(3) 0.8616(2) 0.2222(2) 0.0300(8) Uani 1 1 d . . . . .
O62N O 1.4523(3) 0.9473(3) 0.1411(2) 0.0371(9) Uani 1 1 d . . . . .
O63N O 1.2956(3) 0.9654(3) 0.1193(2) 0.0361(9) Uani 1 1 d . . . . .
N7 N 1.020(2) 1.019(2) 0.4644(19) 0.095(5) Uani 0.25 1 d D U P C -1
O71N O 1.010(2) 0.956(2) 0.431(2) 0.089(5) Uani 0.25 1 d D U P C -1
O72N O 1.0899(18) 1.011(3) 0.5070(18) 0.083(5) Uani 0.25 1 d D U P C -1
O73N O 0.969(2) 1.094(2) 0.4450(17) 0.107(7) Uani 0.25 1 d D U P C -1
N7A N 0.9940(17) 0.9660(17) 0.5322(13) 0.088(5) Uani 0.25 1 d D U P D -2
O71A O 0.936(2) 0.951(3) 0.4868(18) 0.090(5) Uani 0.25 1 d D U P D -2
O72A O 0.972(2) 1.012(2) 0.5790(18) 0.078(6) Uani 0.25 1 d D U P D -2
O73A O 1.0790(19) 0.931(3) 0.5286(18) 0.092(5) Uani 0.25 1 d D U P D -2
N8 N 0.540(2) 0.4899(19) 0.0333(14) 0.088(5) Uani 0.25 1 d D U P E -1
O81N O 0.520(2) 0.5520(19) 0.0673(14) 0.078(6) Uani 0.25 1 d D U P E -1
O82N O 0.484(2) 0.4204(18) 0.0440(15) 0.091(6) Uani 0.25 1 d D U P E -1
O83N O 0.5961(14) 0.510(2) -0.0244(12) 0.079(5) Uani 0.25 1 d D U P E -1
N8A N 0.4999(18) 0.526(3) -0.0271(16) 0.085(5) Uani 0.25 1 d D U P F -2
O81A O 0.577(2) 0.573(2) -0.0430(16) 0.088(5) Uani 0.25 1 d D U P F -2
O82A O 0.4491(18) 0.556(2) 0.0197(14) 0.085(5) Uani 0.25 1 d D U P F -2
O83A O 0.4671(18) 0.494(2) -0.0775(14) 0.076(6) Uani 0.25 1 d D U P F -2
O1W O 0.8218(3) 1.1816(2) 0.27190(19) 0.0261(7) Uani 1 1 d G . . . .
H1WA H 0.7821 1.1847 0.3103 0.039 Uiso 1 1 d G U . . .
H1WB H 0.8735 1.2140 0.2763 0.039 Uiso 1 1 d G U . . .
O2W O 0.6038(3) 0.9206(3) 0.2540(3) 0.0520(12) Uani 1 1 d G . . . .
H2WA H 0.5815 0.9640 0.2759 0.078 Uiso 1 1 d DG U . . .
H2WB H 0.5696 0.9310 0.2130 0.078 Uiso 1 1 d G U . . .
O3W O 0.5721(3) 1.0713(4) 0.3308(2) 0.0510(12) Uani 1 1 d G . . . .
H3WA H 0.5888 1.0225 0.3689 0.077 Uiso 1 1 d DG U . . .
H3WB H 0.5959 1.1208 0.3416 0.077 Uiso 1 1 d DG U . . .
O4W O 1.1390(3) 0.5661(3) 0.2445(2) 0.0273(7) Uani 1 1 d G . . . .
H4WA H 1.1407 0.5593 0.1984 0.041 Uiso 1 1 d G U . . .
H4WB H 1.0757 0.5717 0.2557 0.041 Uiso 1 1 d G U . . .
O5W O 0.6772(3) 0.6665(2) 0.77593(19) 0.0250(7) Uani 1 1 d G . . . .
H5WA H 0.6318 0.7054 0.7870 0.038 Uiso 1 1 d G U . . .
H5WB H 0.7217 0.6607 0.8103 0.038 Uiso 1 1 d G U . . .
O6W O 0.9952(3) 0.6073(3) 0.8332(2) 0.0403(10) Uani 1 1 d G . . . .
H6WA H 0.9401 0.6328 0.8464 0.060 Uiso 1 1 d G U . . .
H6WB H 1.0132 0.6465 0.7893 0.060 Uiso 1 1 d G U . . .
Sm2 Sm 0.46543(2) 0.57265(2) 0.28455(2) 0.01225(5) Uani 0.5 1 d . . P B 2
Sm1 Sm 0.95237(2) 0.91771(2) 0.22447(2) 0.01225(5) Uani 0.5 1 d . . P A 4

loop_
_atom_site_aniso_label
_atom_site_aniso_U_11
_atom_site_aniso_U_22
_atom_site_aniso_U_33
_atom_site_aniso_U_23
_atom_site_aniso_U_13
_atom_site_aniso_U_12
Eu1 0.01393(10) 0.01162(9) 0.01029(9) -0.00118(7) -0.00268(7) -0.00044(7)
O11M 0.0203(16) 0.0208(15) 0.0245(17) 0.0027(14) -0.0060(13) -0.0027(13)
O12M 0.0255(16) 0.0165(14) 0.0158(15) -0.0035(12) 0.0005(12) -0.0018(12)
O13M 0.0222(17) 0.038(2) 0.0205(17) -0.0131(15) 0.0052(13) -0.0094(15)
O14M 0.0320(18) 0.0142(14) 0.0175(15) 0.0006(12) -0.0087(13) -0.0072(13)
O15M 0.044(2) 0.0134(15) 0.033(2) -0.0035(14) 0.0205(17) -0.0001(14)
N1 0.0187(18) 0.0138(16) 0.0189(18) 0.0037(14) -0.0049(14) -0.0031(14)
O11N 0.0231(16) 0.0134(14) 0.0216(16) -0.0004(12) -0.0049(13) 0.0003(12)
O12N 0.0294(18) 0.0201(15) 0.0203(16) -0.0056(13) -0.0067(14) 0.0044(13)
O13N 0.0309(19) 0.0229(17) 0.035(2) 0.0017(15) -0.0222(16) -0.0033(15)
O11 0.0191(15) 0.0116(13) 0.0157(14) 0.0007(11) -0.0081(12) 0.0000(11)
O12 0.0260(17) 0.0235(16) 0.0150(15) -0.0068(13) -0.0018(13) -0.0036(13)
C11 0.0133(18) 0.0134(17) 0.0125(18) -0.0039(15) 0.0009(14) -0.0011(14)
C12 0.0126(18) 0.0162(18) 0.0154(19) -0.0027(16) -0.0037(15) 0.0015(15)
C13 0.0122(18) 0.0159(18) 0.0130(18) -0.0031(15) -0.0029(14) -0.0005(15)
C14 0.0132(18) 0.0149(18) 0.0119(18) -0.0033(15) -0.0023(14) 0.0015(15)
N11 0.0150(16) 0.0127(15) 0.0122(15) -0.0017(13) -0.0046(13) 0.0003(13)
N12 0.0129(16) 0.0111(15) 0.0139(16) -0.0016(13) -0.0052(13) 0.0012(12)
N13 0.0175(17) 0.0166(16) 0.0093(15) -0.0013(13) -0.0015(13) -0.0036(14)
N14 0.0147(16) 0.0137(15) 0.0143(16) -0.0039(13) -0.0029(13) -0.0032(13)
C15 0.0141(18) 0.0120(17) 0.0125(18) -0.0038(15) 0.0008(14) -0.0021(14)
C16 0.0143(18) 0.0129(17) 0.0142(18) 0.0008(15) -0.0026(15) 0.0004(15)
O21 0.0180(15) 0.0199(14) 0.0109(13) 0.0005(12) -0.0020(11) 0.0017(12)
O22 0.0186(15) 0.0261(16) 0.0118(14) -0.0056(12) -0.0034(11) -0.0015(12)
C21 0.0151(18) 0.0105(16) 0.0097(17) -0.0017(14) -0.0013(14) -0.0022(14)
C22 0.0175(19) 0.0098(16) 0.0126(18) 0.0025(14) -0.0018(15) -0.0008(15)
C23 0.0129(18) 0.0101(16) 0.0131(18) -0.0003(14) -0.0023(14) 0.0000(14)
C24 0.0166(19) 0.0121(17) 0.0117(18) 0.0012(15) -0.0032(15) -0.0023(15)
N21 0.0157(16) 0.0129(15) 0.0105(15) 0.0003(13) -0.0011(13) 0.0009(13)
N22 0.0123(16) 0.0149(16) 0.0129(16) -0.0001(13) -0.0018(13) 0.0004(13)
N23 0.0168(17) 0.0147(15) 0.0090(15) -0.0008(13) -0.0028(13) -0.0002(13)
N24 0.0168(17) 0.0173(16) 0.0108(16) -0.0027(13) -0.0008(13) -0.0060(14)
C25 0.0123(18) 0.0195(19) 0.0121(18) -0.0043(16) -0.0032(14) -0.0022(15)
C26 0.019(2) 0.0130(18) 0.0107(18) -0.0001(15) -0.0001(15) -0.0021(15)
O31 0.0210(15) 0.0223(15) 0.0114(14) -0.0006(12) -0.0003(12) -0.0018(12)
O32 0.0232(16) 0.0187(15) 0.0228(16) -0.0062(13) -0.0111(13) -0.0013(13)
C31 0.0160(19) 0.0130(18) 0.0153(19) -0.0016(15) -0.0040(15) -0.0027(15)
C32 0.020(2) 0.0131(18) 0.0129(18) 0.0003(15) 0.0006(15) -0.0056(16)
C33 0.0165(19) 0.0122(17) 0.0112(18) -0.0008(15) -0.0012(14) -0.0031(15)
C34 0.0135(18) 0.0145(17) 0.0114(17) -0.0029(15) -0.0006(14) -0.0031(15)
N31 0.0198(18) 0.0140(15) 0.0105(16) -0.0013(13) -0.0013(13) -0.0006(13)
N32 0.0183(17) 0.0118(15) 0.0136(16) -0.0018(13) -0.0028(13) 0.0000(13)
N33 0.0161(17) 0.0146(16) 0.0145(16) -0.0053(14) -0.0041(13) -0.0005(13)
N34 0.0179(17) 0.0120(15) 0.0129(16) -0.0018(13) -0.0031(13) -0.0018(13)
C35 0.0139(18) 0.0168(19) 0.0159(19) -0.0038(16) -0.0057(15) -0.0009(15)
C36 0.020(2) 0.0133(18) 0.0105(18) -0.0015(15) -0.0008(15) -0.0020(15)
Eu2 0.01332(10) 0.01212(9) 0.01094(10) -0.00275(7) 0.00066(7) -0.00028(7)
O21M 0.0163(16) 0.049(2) 0.0235(18) -0.0198(16) -0.0024(13) 0.0056(15)
O22M 0.0302(17) 0.0151(14) 0.0167(15) -0.0051(12) -0.0031(13) -0.0001(13)
O23M 0.0214(16) 0.0169(14) 0.0181(15) -0.0010(12) 0.0000(12) -0.0009(12)
O24M 0.0287(17) 0.0130(14) 0.0237(17) -0.0033(13) -0.0065(14) -0.0001(13)
O25M 0.0364(19) 0.0176(15) 0.0165(15) -0.0019(13) 0.0087(14) 0.0039(14)
N2 0.0182(18) 0.0113(15) 0.0171(17) -0.0013(14) 0.0014(14) -0.0007(13)
O21N 0.0229(16) 0.0131(14) 0.0190(15) -0.0048(12) 0.0010(12) -0.0022(12)
O22N 0.0170(14) 0.0168(14) 0.0165(14) -0.0050(12) 0.0019(11) -0.0050(12)
O23N 0.0221(16) 0.0245(16) 0.0271(18) -0.0060(14) 0.0134(14) -0.0055(13)
O41 0.0179(14) 0.0163(14) 0.0135(14) -0.0018(11) 0.0017(11) -0.0028(11)
O42 0.0268(17) 0.0217(15) 0.0153(15) -0.0048(13) 0.0066(13) -0.0021(13)
C41 0.0163(19) 0.0123(17) 0.0131(18) -0.0049(15) 0.0018(15) -0.0015(15)
C42 0.022(2) 0.0077(16) 0.017(2) -0.0005(15) 0.0024(16) -0.0028(15)
C43 0.0166(19) 0.0098(17) 0.0150(19) -0.0007(15) 0.0027(15) -0.0025(15)
C44 0.0166(19) 0.0125(17) 0.0145(19) -0.0020(15) 0.0027(15) -0.0025(15)
N41 0.0148(17) 0.0137(15) 0.0150(16) 0.0002(13) 0.0010(13) -0.0026(13)
N42 0.0168(17) 0.0148(16) 0.0129(16) 0.0009(13) 0.0009(13) -0.0021(13)
N43 0.0173(17) 0.0180(17) 0.0139(16) -0.0035(14) 0.0025(13) -0.0003(14)
N44 0.0185(17) 0.0156(16) 0.0130(16) -0.0020(14) 0.0010(14) -0.0005(14)
C45 0.0174(19) 0.0144(18) 0.0142(18) -0.0065(15) -0.0015(15) -0.0003(15)
C46 0.0155(19) 0.0130(18) 0.021(2) 0.0001(16) 0.0035(16) -0.0032(15)
O51 0.0148(14) 0.0182(14) 0.0178(15) -0.0036(12) 0.0039(11) 0.0006(11)
O52 0.0241(16) 0.0238(16) 0.0117(14) -0.0023(12) 0.0020(12) -0.0019(13)
C51 0.0143(18) 0.0161(18) 0.0121(18) -0.0051(15) -0.0012(14) -0.0001(15)
C52 0.0128(18) 0.0190(19) 0.0165(19) -0.0048(16) 0.0023(15) -0.0051(16)
C53 0.0117(18) 0.0151(18) 0.0146(19) -0.0027(15) 0.0004(14) -0.0035(15)
C54 0.0117(18) 0.020(2) 0.0145(19) -0.0064(16) 0.0017(15) -0.0030(15)
N51 0.0151(16) 0.0150(16) 0.0155(17) -0.0033(14) 0.0034(13) -0.0006(13)
N52 0.0144(16) 0.0137(15) 0.0114(15) -0.0027(13) 0.0021(12) 0.0008(13)
N53 0.0183(17) 0.0178(17) 0.0121(16) -0.0061(14) 0.0018(13) -0.0008(14)
N54 0.0214(18) 0.0148(16) 0.0108(16) -0.0001(13) 0.0021(13) -0.0008(14)
C55 0.020(2) 0.0166(19) 0.0111(18) -0.0036(15) -0.0032(15) 0.0043(16)
C56 0.0143(19) 0.0170(19) 0.0163(19) -0.0058(16) 0.0032(15) -0.0034(15)
O61 0.0246(17) 0.0234(16) 0.0214(16) -0.0093(14) 0.0059(13) -0.0023(13)
O62 0.0190(15) 0.0182(14) 0.0097(13) 0.0017(11) -0.0012(11) -0.0002(12)
C61 0.0152(19) 0.0169(19) 0.0116(18) -0.0010(15) 0.0006(15) -0.0003(15)
C62 0.0117(18) 0.0115(17) 0.0137(18) -0.0030(15) 0.0014(14) 0.0009(14)
C63 0.0133(18) 0.0161(18) 0.0112(18) -0.0030(15) 0.0011(14) 0.0015(15)
C64 0.0158(19) 0.0128(17) 0.0103(17) 0.0012(15) -0.0009(14) 0.0017(15)
N61 0.0157(17) 0.0155(16) 0.0127(16) -0.0024(13) 0.0051(13) -0.0003(13)
N62 0.0185(17) 0.0174(17) 0.0133(16) -0.0035(14) 0.0011(14) -0.0015(14)
N63 0.0213(18) 0.0139(16) 0.0096(15) -0.0030(13) -0.0004(13) -0.0031(14)
N64 0.0165(17) 0.0172(16) 0.0097(15) -0.0013(13) 0.0009(13) -0.0047(13)
C65 0.021(2) 0.0131(18) 0.0138(19) 0.0036(16) -0.0011(16) -0.0027(16)
C66 0.0152(19) 0.0170(19) 0.0133(18) -0.0063(16) 0.0017(15) -0.0022(15)
N3 0.0163(17) 0.0224(18) 0.0144(17) -0.0042(15) 0.0011(13) -0.0004(14)
O31N 0.0330(19) 0.0314(18) 0.0251(18) -0.0115(15) 0.0089(15) -0.0156(15)
O32N 0.0284(18) 0.0277(17) 0.0151(15) -0.0024(13) 0.0011(13) 0.0026(14)
O33N 0.038(2) 0.0329(19) 0.0188(17) -0.0066(15) -0.0073(15) -0.0074(16)
N4 0.028(2) 0.0180(17) 0.025(2) 0.0015(16) 0.0026(16) -0.0021(16)
O41N 0.037(2) 0.064(3) 0.049(3) 0.029(2) 0.018(2) 0.011(2)
O42N 0.038(2) 0.036(2) 0.0270(19) 0.0045(17) -0.0092(16) -0.0105(17)
O43N 0.0278(19) 0.033(2) 0.043(2) 0.0036(18) 0.0033(17) 0.0008(16)
N5 0.0140(17) 0.0236(18) 0.0153(17) -0.0037(15) -0.0012(14) 0.0013(14)
O51N 0.036(2) 0.0197(16) 0.0255(18) -0.0063(14) -0.0058(15) 0.0086(14)
O52N 0.041(2) 0.0255(17) 0.0132(15) 0.0011(13) -0.0053(14) 0.0028(15)
O53N 0.036(2) 0.0341(19) 0.0171(16) -0.0091(15) 0.0031(14) 0.0090(16)
N6 0.027(2) 0.0137(16) 0.0215(19) -0.0054(15) 0.0001(15) -0.0020(15)
O61N 0.039(2) 0.0232(17) 0.0233(18) -0.0002(15) 0.0040(15) 0.0001(15)
O62N 0.0255(19) 0.036(2) 0.048(2) -0.0096(19) 0.0064(17) -0.0076(16)
O63N 0.034(2) 0.033(2) 0.035(2) 0.0056(17) -0.0147(17) -0.0044(16)
N7 0.064(8) 0.148(14) 0.098(9) -0.073(10) -0.008(7) -0.003(9)
O71N 0.061(9) 0.142(14) 0.094(9) -0.080(10) -0.009(8) 0.000(9)
O72N 0.052(9) 0.140(15) 0.086(9) -0.077(11) -0.013(8) -0.009(10)
O73N 0.060(13) 0.152(17) 0.123(14) -0.062(14) -0.001(12) -0.007(12)
N7A 0.060(8) 0.145(13) 0.088(8) -0.078(9) -0.010(7) 0.001(8)
O71A 0.062(10) 0.148(14) 0.088(9) -0.078(10) -0.012(8) -0.010(9)
O72A 0.037(10) 0.154(16) 0.070(11) -0.077(11) -0.016(9) 0.016(11)
O73A 0.062(9) 0.147(14) 0.094(9) -0.079(10) -0.008(8) 0.006(9)
N8 0.052(8) 0.157(15) 0.070(8) -0.059(9) -0.006(7) 0.027(9)
O81N 0.046(8) 0.147(16) 0.064(8) -0.069(10) -0.001(7) 0.028(10)
O82N 0.060(9) 0.152(15) 0.077(9) -0.062(10) -0.006(8) 0.026(10)
O83N 0.045(8) 0.154(16) 0.056(8) -0.061(10) -0.009(7) 0.039(9)
N8A 0.052(7) 0.156(14) 0.063(7) -0.062(9) -0.005(6) 0.028(8)
O81A 0.054(8) 0.159(15) 0.069(8) -0.065(10) -0.001(7) 0.025(9)
O82A 0.055(8) 0.153(15) 0.063(7) -0.061(9) 0.000(7) 0.031(9)
O83A 0.031(8) 0.163(17) 0.052(9) -0.063(10) 0.004(7) 0.023(10)
O1W 0.0336(19) 0.0240(17) 0.0220(17) -0.0085(14) 0.0009(14) -0.0039(15)
O2W 0.040(3) 0.030(2) 0.083(4) -0.011(2) 0.005(2) 0.0009(18)
O3W 0.037(2) 0.094(4) 0.022(2) -0.013(2) -0.0050(17) -0.011(2)
O4W 0.0232(17) 0.038(2) 0.0222(17) -0.0109(16) 0.0009(14) 0.0003(15)
O5W 0.0336(19) 0.0220(16) 0.0198(16) -0.0062(14) -0.0001(14) -0.0035(14)
O6W 0.0239(19) 0.070(3) 0.0171(17) 0.0035(19) -0.0006(14) 0.0109(19)
Sm2 0.01332(10) 0.01212(9) 0.01094(10) -0.00275(7) 0.00066(7) -0.00028(7)
Sm1 0.01393(10) 0.01162(9) 0.01029(9) -0.00118(7) -0.00268(7) -0.00044(7)

loop_
_atom_type_symbol
_atom_type_description
_atom_type_scat_dispersion_real
_atom_type_scat_dispersion_imag
_atom_type_scat_source
C C 0.0033 0.0016 'International Tables Vol C Tables 4.2.6.8 and 6.1.1.4'
H H 0.0000 0.0000 'International Tables Vol C Tables 4.2.6.8 and 6.1.1.4'
Eu Eu -0.1578 3.6682 'International Tables Vol C Tables 4.2.6.8 and 6.1.1.4'
N N 0.0061 0.0033 'International Tables Vol C Tables 4.2.6.8 and 6.1.1.4'
O O 0.0106 0.0060 'International Tables Vol C Tables 4.2.6.8 and 6.1.1.4'
Sm Sm -0.1638 3.4418 'International Tables Vol C Tables 4.2.6.8 and 6.1.1.4'

loop_
_geom_angle_atom_site_label_1
_geom_angle_atom_site_label_2
_geom_angle_atom_site_label_3
_geom_angle
_geom_angle_site_symmetry_1
_geom_angle_site_symmetry_3
_geom_angle_publ_flag
O11M Eu1 N1 63.37(10) . . ?
O11M Eu1 O12N 69.20(11) . . ?
O12M Eu1 O11M 76.17(11) . . ?
O12M Eu1 O13M 70.55(11) . . ?
O12M Eu1 O14M 144.47(11) . . ?
O12M Eu1 N1 95.15(10) . . ?
O12M Eu1 O11N 119.64(10) . . ?
O12M Eu1 O12N 72.31(10) . . ?
O12M Eu1 O21 73.82(10) . . ?
O13M Eu1 O11M 132.39(11) . . ?
O13M Eu1 O14M 74.26(12) . . ?
O13M Eu1 N1 86.52(11) . . ?
O13M Eu1 O11N 101.20(12) . . ?
O13M Eu1 O12N 68.84(11) . . ?
O13M Eu1 O21 130.49(11) . . ?
O14M Eu1 O11M 134.42(11) . . ?
O14M Eu1 N1 87.36(10) . . ?
O14M Eu1 O11N 71.80(10) . . ?
O14M Eu1 O12N 99.47(10) . . ?
O14M Eu1 O21 129.33(10) . . ?
O15M Eu1 O11M 80.41(12) . . ?
O15M Eu1 O12M 141.00(11) . . ?
O15M Eu1 O13M 144.66(12) . . ?
O15M Eu1 O14M 71.89(12) . . ?
O15M Eu1 N1 101.67(12) . . ?
O15M Eu1 O11N 77.63(12) . . ?
O15M Eu1 O12N 126.65(12) . . ?
O15M Eu1 O21 68.43(11) . . ?
O11N Eu1 O11M 67.31(10) . . ?
O11N Eu1 N1 25.52(10) . . ?
O11N Eu1 O12N 50.71(10) . . ?
O12N Eu1 N1 25.41(10) . . ?
O11 Eu1 O11M 141.49(10) . . ?
O11 Eu1 O12M 90.66(10) . . ?
O11 Eu1 O13M 72.52(11) . . ?
O11 Eu1 O14M 74.13(10) . . ?
O11 Eu1 O15M 88.63(12) . . ?
O11 Eu1 N1 154.98(10) . . ?
O11 Eu1 O11N 145.74(10) . . ?
O11 Eu1 O12N 141.05(11) . . ?
O11 Eu1 O21 74.70(10) . . ?
O21 Eu1 O11M 66.91(10) . . ?
O21 Eu1 N1 130.26(10) . . ?
O21 Eu1 O11N 126.25(10) . . ?
O21 Eu1 O12N 129.36(10) . . ?
Eu1 O11M H11A 127.3 . . ?
Eu1 O11M H11B 117.9 . . ?
H11A O11M H11B 104.5 . . ?
Sm1 O11M H11A 127.3 . . ?
Sm1 O11M H11B 117.9 . . ?
Eu1 O12M H12A 109.5 . . ?
Eu1 O12M H12B 109.7 . . ?
H12A O12M H12B 104.3 . . ?
Sm1 O12M H12A 109.5 . . ?
Sm1 O12M H12B 109.7 . . ?
Eu1 O13M H13A 122.5 . . ?
Eu1 O13M H13B 131.6 . . ?
H13A O13M H13B 104.4 . . ?
Sm1 O13M H13A 122.5 . . ?
Sm1 O13M H13B 131.6 . . ?
Eu1 O14M H14A 123.9 . . ?
Eu1 O14M H14B 129.5 . . ?
H14A O14M H14B 104.7 . . ?
Sm1 O14M H14A 123.9 . . ?
Sm1 O14M H14B 129.5 . . ?
Eu1 O15M H15A 109.5 . . ?
Eu1 O15M H15B 109.9 . . ?
H15A O15M H15B 104.4 . . ?
Sm1 O15M H15A 109.5 . . ?
Sm1 O15M H15B 109.9 . . ?
O11N N1 Eu1 57.42(18) . . ?
O11N N1 Sm1 57.42(18) . . ?
O12N N1 Eu1 60.2(2) . . ?
O12N N1 O11N 116.8(3) . . ?
O12N N1 Sm1 60.2(2) . . ?
O13N N1 Eu1 170.5(3) . . ?
O13N N1 O11N 121.1(4) . . ?
O13N N1 O12N 122.1(4) . . ?
O13N N1 Sm1 170.5(3) . . ?
N1 O11N Eu1 97.1(2) . . ?
N1 O11N Sm1 97.1(2) . . ?
N1 O12N Eu1 94.4(2) . . ?
N1 O12N Sm1 94.4(2) . . ?
C11 O11 Eu1 158.3(3) . . ?
C11 O11 Sm1 158.3(3) . . ?
O11 C11 N11 125.0(4) . . ?
O11 C11 N12 125.5(4) . . ?
N12 C11 N11 109.4(3) . . ?
O12 C12 N13 125.6(4) . . ?
O12 C12 N14 126.5(4) . . ?
N14 C12 N13 107.8(3) . . ?
C14 C13 H13 111.7 . . ?
N11 C13 H13 111.7 . . ?
N11 C13 C14 103.5(3) . . ?
N14 C13 H13 111.7 . . ?
N14 C13 C14 103.1(3) . . ?
N14 C13 N11 114.6(3) . . ?
C13 C14 H14 111.8 . . ?
N12 C14 C13 102.5(3) . . ?
N12 C14 H14 111.8 . . ?
N12 C14 N13 115.1(3) . . ?
N13 C14 C13 103.0(3) . . ?
N13 C14 H14 111.8 . . ?
C11 N11 C13 111.3(3) . . ?
C11 N11 C36 123.3(3) . 2_776 ?
C36 N11 C13 122.3(3) 2_776 . ?
C11 N12 C14 112.6(3) . . ?
C11 N12 C15 123.9(3) . . ?
C14 N12 C15 123.5(3) . . ?
C12 N13 C14 111.3(3) . . ?
C12 N13 C16 122.3(3) . . ?
C16 N13 C14 124.1(3) . . ?
C12 N14 C13 113.7(3) . . ?
C12 N14 C35 123.1(3) . 2_776 ?
C13 N14 C35 122.5(3) . 2_776 ?
N12 C15 H15C 109.0 . . ?
N12 C15 H15D 109.0 . . ?
H15C C15 H15D 107.8 . . ?
N21 C15 N12 113.1(3) . . ?
N21 C15 H15C 109.0 . . ?
N21 C15 H15D 109.0 . . ?
N13 C16 H16A 109.1 . . ?
N13 C16 H16B 109.1 . . ?
N13 C16 N24 112.5(3) . . ?
H16A C16 H16B 107.8 . . ?
N24 C16 H16A 109.1 . . ?
N24 C16 H16B 109.1 . . ?
C21 O21 Eu1 157.2(3) . . ?
C21 O21 Sm1 157.2(3) . . ?
O21 C21 N21 125.3(4) . . ?
O21 C21 N22 125.4(4) . . ?
N22 C21 N21 109.3(3) . . ?
O22 C22 N23 125.4(4) . . ?
O22 C22 N24 125.8(4) . . ?
N23 C22 N24 108.8(3) . . ?
C24 C23 H23 111.8 . . ?
N21 C23 H23 111.8 . . ?
N21 C23 C24 103.0(3) . . ?
N21 C23 N24 114.9(3) . . ?
N24 C23 H23 111.8 . . ?
N24 C23 C24 102.9(3) . . ?
C23 C24 H24 111.6 . . ?
N22 C24 C23 102.7(3) . . ?
N22 C24 H24 111.6 . . ?
N23 C24 C23 102.9(3) . . ?
N23 C24 H24 111.6 . . ?
N23 C24 N22 115.7(3) . . ?
C15 N21 C23 125.1(3) . . ?
C21 N21 C15 122.5(3) . . ?
C21 N21 C23 112.4(3) . . ?
C21 N22 C24 111.6(3) . . ?
C21 N22 C25 121.5(3) . . ?
C25 N22 C24 122.7(3) . . ?
C22 N23 C24 112.6(3) . . ?
C22 N23 C26 123.7(3) . . ?
C24 N23 C26 123.7(3) . . ?
C22 N24 C16 123.8(3) . . ?
C22 N24 C23 111.2(3) . . ?
C23 N24 C16 122.8(3) . . ?
N22 C25 H25A 108.8 . . ?
N22 C25 H25B 108.8 . . ?
H25A C25 H25B 107.6 . . ?
N31 C25 N22 114.0(3) . . ?
N31 C25 H25A 108.8 . . ?
N31 C25 H25B 108.8 . . ?
N23 C26 H26A 109.1 . . ?
N23 C26 H26B 109.1 . . ?
N23 C26 N34 112.7(3) . . ?
H26A C26 H26B 107.8 . . ?
N34 C26 H26A 109.1 . . ?
N34 C26 H26B 109.1 . . ?
O31 C31 N31 125.6(4) . . ?
O31 C31 N32 125.8(4) . . ?
N31 C31 N32 108.6(3) . . ?
O32 C32 N33 126.2(4) . . ?
O32 C32 N34 126.1(4) . . ?
N34 C32 N33 107.7(3) . . ?
C34 C33 H33 112.0 . . ?
N31 C33 H33 112.0 . . ?
N31 C33 C34 103.1(3) . . ?
N34 C33 H33 112.0 . . ?
N34 C33 C34 103.7(3) . . ?
N34 C33 N31 113.3(3) . . ?
C33 C34 H34 111.8 . . ?
N32 C34 C33 103.1(3) . . ?
N32 C34 H34 111.8 . . ?
N32 C34 N33 114.9(3) . . ?
N33 C34 C33 102.6(3) . . ?
N33 C34 H34 111.8 . . ?
C25 N31 C33 123.5(3) . . ?
C31 N31 C25 123.6(3) . . ?
C31 N31 C33 112.2(3) . . ?
C31 N32 C34 112.7(3) . . ?
C31 N32 C35 123.9(3) . . ?
C34 N32 C35 123.2(3) . . ?
C32 N33 C34 112.5(3) . . ?
C32 N33 C36 121.8(3) . . ?
C36 N33 C34 123.3(3) . . ?
C32 N34 C26 122.8(3) . . ?
C32 N34 C33 112.8(3) . . ?
C33 N34 C26 121.3(3) . . ?
N14 C35 N32 113.8(3) 2_776 . ?
N14 C35 H35A 108.8 2_776 . ?
N14 C35 H35B 108.8 2_776 . ?
N32 C35 H35A 108.8 . . ?
N32 C35 H35B 108.8 . . ?
H35A C35 H35B 107.7 . . ?
N11 C36 H36A 108.8 2_776 . ?
N11 C36 H36B 108.8 2_776 . ?
N33 C36 N11 113.9(3) . 2_776 ?
N33 C36 H36A 108.8 . . ?
N33 C36 H36B 108.8 . . ?
H36A C36 H36B 107.7 . . ?
O21M Eu2 O23M 130.64(11) . . ?
O21M Eu2 N2 89.19(11) . . ?
O21M Eu2 O21N 105.70(11) . . ?
O21M Eu2 O22N 69.14(10) . . ?
O21M Eu2 O41 125.78(11) . . ?
O22M Eu2 O21M 70.23(12) . . ?
O22M Eu2 O23M 73.75(10) . . ?
O22M Eu2 O25M 147.22(12) . . ?
O22M Eu2 N2 96.67(10) . . ?
O22M Eu2 O21N 120.45(10) . . ?
O22M Eu2 O22N 75.07(10) . . ?
O22M Eu2 O41 69.99(10) . . ?
O23M Eu2 N2 62.64(10) . . ?
O23M Eu2 O21N 66.11(10) . . ?
O24M Eu2 O21M 148.30(11) . . ?
O24M Eu2 O22M 136.44(10) . . ?
O24M Eu2 O23M 79.98(10) . . ?
O24M Eu2 O25M 74.20(11) . . ?
O24M Eu2 N2 101.35(11) . . ?
O24M Eu2 O21N 77.04(10) . . ?
O24M Eu2 O22N 126.73(10) . . ?
O24M Eu2 O41 68.14(10) . . ?
O25M Eu2 O21M 77.09(13) . . ?
O25M Eu2 O23M 133.33(11) . . ?
O25M Eu2 N2 85.07(10) . . ?
O25M Eu2 O21N 70.56(11) . . ?
O25M Eu2 O22N 95.84(10) . . ?
O25M Eu2 O41 131.68(10) . . ?
O21N Eu2 N2 25.67(9) . . ?
O22N Eu2 O23M 69.79(10) . . ?
O22N Eu2 N2 25.64(9) . . ?
O22N Eu2 O21N 51.02(9) . . ?
O41 Eu2 O23M 67.96(10) . . ?
O41 Eu2 N2 130.59(10) . . ?
O41 Eu2 O21N 125.85(10) . . ?
O41 Eu2 O22N 130.84(10) . . ?
O51 Eu2 O21M 74.24(11) . . ?
O51 Eu2 O22M 94.80(11) . . ?
O51 Eu2 O23M 141.94(10) . . ?
O51 Eu2 O24M 84.94(11) . . ?
O51 Eu2 O25M 73.59(11) . . ?
O51 Eu2 N2 155.29(10) . . ?
O51 Eu2 O21N 143.03(10) . . ?
O51 Eu2 O22N 143.31(10) . . ?
O51 Eu2 O41 74.00(10) . . ?
Eu2 O21M H21A 118.6 . . ?
Eu2 O21M H21B 133.1 . . ?
H21A O21M H21B 104.4 . . ?
Sm2 O21M H21A 118.6 . . ?
Sm2 O21M H21B 133.1 . . ?
Eu2 O22M H22A 109.6 . . ?
Eu2 O22M H22B 109.5 . . ?
H22A O22M H22B 104.5 . . ?
Sm2 O22M H22A 109.6 . . ?
Sm2 O22M H22B 109.5 . . ?
Eu2 O23M H23A 109.4 . . ?
Eu2 O23M H23B 109.5 . . ?
H23A O23M H23B 104.3 . . ?
Sm2 O23M H23A 109.4 . . ?
Sm2 O23M H23B 109.5 . . ?
Eu2 O24M H24A 109.6 . . ?
Eu2 O24M H24B 109.9 . . ?
H24A O24M H24B 104.3 . . ?
Sm2 O24M H24A 109.6 . . ?
Sm2 O24M H24B 109.9 . . ?
Eu2 O25M H25C 132.9 . . ?
Eu2 O25M H25D 122.3 . . ?
H25C O25M H25D 104.8 . . ?
Sm2 O25M H25C 132.9 . . ?
Sm2 O25M H25D 122.3 . . ?
O21N N2 Eu2 59.37(18) . . ?
O21N N2 Sm2 59.37(18) . . ?
O22N N2 Eu2 58.7(2) . . ?
O22N N2 O21N 117.0(3) . . ?
O22N N2 Sm2 58.7(2) . . ?
O23N N2 Eu2 169.2(3) . . ?
O23N N2 O21N 121.8(3) . . ?
O23N N2 O22N 121.2(4) . . ?
O23N N2 Sm2 169.2(3) . . ?
N2 O21N Eu2 95.0(2) . . ?
N2 O21N Sm2 95.0(2) . . ?
N2 O22N Eu2 95.7(2) . . ?
N2 O22N Sm2 95.7(2) . . ?
C41 O41 Eu2 157.5(3) . . ?
C41 O41 Sm2 157.5(3) . . ?
O41 C41 N41 125.2(4) . . ?
O41 C41 N42 125.7(4) . . ?
N41 C41 N42 109.1(3) . . ?
O42 C42 N43 126.6(4) . . ?
O42 C42 N44 125.0(4) . . ?
N43 C42 N44 108.4(4) . . ?
C44 C43 H43 111.5 . . ?
N41 C43 H43 111.5 . . ?
N41 C43 C44 103.1(3) . . ?
N44 C43 H43 111.5 . . ?
N44 C43 C44 103.4(3) . . ?
N44 C43 N41 115.0(3) . . ?
C43 C44 H44 111.6 . . ?
N42 C44 C43 103.0(3) . . ?
N42 C44 H44 111.6 . . ?
N43 C44 C43 103.2(3) . . ?
N43 C44 H44 111.6 . . ?
N43 C44 N42 115.1(3) . . ?
C41 N41 C43 112.0(3) . . ?
C41 N41 C66 123.3(3) . 2_665 ?
C66 N41 C43 123.8(3) 2_665 . ?
C41 N42 C44 112.6(3) . . ?
C41 N42 C45 122.9(3) . . ?
C45 N42 C44 124.3(3) . . ?
C42 N43 C44 112.1(4) . . ?
C42 N43 C46 123.1(4) . . ?
C44 N43 C46 124.1(4) . . ?
C42 N44 C43 112.0(3) . . ?
C42 N44 C65 122.1(4) . 2_665 ?
C65 N44 C43 124.5(3) 2_665 . ?
N42 C45 H45A 109.0 . . ?
N42 C45 H45B 109.0 . . ?
H45A C45 H45B 107.8 . . ?
N51 C45 N42 113.1(3) . . ?
N51 C45 H45A 109.0 . . ?
N51 C45 H45B 109.0 . . ?
N43 C46 H46A 109.1 . . ?
N43 C46 H46B 109.1 . . ?
N43 C46 N54 112.5(3) . . ?
H46A C46 H46B 107.8 . . ?
N54 C46 H46A 109.1 . . ?
N54 C46 H46B 109.1 . . ?
C51 O51 Eu2 159.8(3) . . ?
C51 O51 Sm2 159.8(3) . . ?
O51 C51 N51 125.1(4) . . ?
O51 C51 N52 125.0(4) . . ?
N51 C51 N52 109.8(3) . . ?
O52 C52 N53 125.8(4) . . ?
O52 C52 N54 125.8(4) . . ?
N53 C52 N54 108.5(4) . . ?
C54 C53 H53 111.9 . . ?
N51 C53 H53 111.9 . . ?
N51 C53 C54 102.8(3) . . ?
N51 C53 N54 114.4(3) . . ?
N54 C53 H53 111.9 . . ?
N54 C53 C54 103.3(3) . . ?
C53 C54 H54 111.8 . . ?
N52 C54 C53 102.9(3) . . ?
N52 C54 H54 111.8 . . ?
N53 C54 C53 102.4(3) . . ?
N53 C54 H54 111.8 . . ?
N53 C54 N52 115.3(3) . . ?
C45 N51 C53 124.5(3) . . ?
C51 N51 C45 123.0(3) . . ?
C51 N51 C53 112.3(3) . . ?
C51 N52 C54 111.4(3) . . ?
C51 N52 C55 120.2(3) . . ?
C55 N52 C54 124.7(3) . . ?
C52 N53 C54 113.1(3) . . ?
C52 N53 C56 122.6(4) . . ?
C54 N53 C56 124.2(4) . . ?
C52 N54 C46 121.8(4) . . ?
C52 N54 C53 111.4(4) . . ?
C53 N54 C46 124.1(3) . . ?
N52 C55 H55A 108.9 . . ?
N52 C55 H55B 108.9 . . ?
H55A C55 H55B 107.8 . . ?
N61 C55 N52 113.2(3) . . ?
N61 C55 H55A 108.9 . . ?
N61 C55 H55B 108.9 . . ?
N53 C56 H56A 108.6 . . ?
N53 C56 H56B 108.6 . . ?
H56A C56 H56B 107.6 . . ?
N64 C56 N53 114.5(3) . . ?
N64 C56 H56A 108.6 . . ?
N64 C56 H56B 108.6 . . ?
O61 C61 N61 126.7(4) . . ?
O61 C61 N62 125.4(4) . . ?
N62 C61 N61 107.9(3) . . ?
O62 C62 N63 125.7(4) . . ?
O62 C62 N64 125.9(4) . . ?
N64 C62 N63 108.4(3) . . ?
C64 C63 H63 111.9 . . ?
N61 C63 H63 111.9 . . ?
N61 C63 C64 103.4(3) . . ?
N61 C63 N64 113.9(3) . . ?
N64 C63 H63 111.9 . . ?
N64 C63 C64 103.2(3) . . ?
C63 C64 H64 111.7 . . ?
N62 C64 C63 103.0(3) . . ?
N62 C64 H64 111.7 . . ?
N62 C64 N63 114.8(3) . . ?
N63 C64 C63 103.1(3) . . ?
N63 C64 H64 111.7 . . ?
C55 N61 C63 121.2(3) . . ?
C61 N61 C55 122.9(4) . . ?
C61 N61 C63 111.7(3) . . ?
C61 N62 C64 113.1(3) . . ?
C61 N62 C65 123.8(3) . . ?
C64 N62 C65 122.5(3) . . ?
C62 N63 C64 112.3(3) . . ?
C62 N63 C66 122.1(3) . . ?
C66 N63 C64 122.7(3) . . ?
C56 N64 C63 122.4(3) . . ?
C62 N64 C56 123.2(3) . . ?
C62 N64 C63 112.6(3) . . ?
N44 C65 N62 113.5(3) 2_665 . ?
N44 C65 H65A 108.9 2_665 . ?
N44 C65 H65B 108.9 2_665 . ?
N62 C65 H65A 108.9 . . ?
N62 C65 H65B 108.9 . . ?
H65A C65 H65B 107.7 . . ?
N41 C66 H66A 108.8 2_665 . ?
N41 C66 H66B 108.8 2_665 . ?
N63 C66 N41 113.7(3) . 2_665 ?
N63 C66 H66A 108.8 . . ?
N63 C66 H66B 108.8 . . ?
H66A C66 H66B 107.7 . . ?
O31N N3 O32N 120.6(4) . . ?
O31N N3 O33N 120.1(4) . . ?
O33N N3 O32N 119.3(4) . . ?
O41N N4 O42N 120.1(4) . . ?
O41N N4 O43N 119.0(4) . . ?
O43N N4 O42N 120.8(4) . . ?
O51N N5 O52N 120.4(4) . . ?
O51N N5 O53N 120.2(4) . . ?
O52N N5 O53N 119.3(4) . . ?
O62N N6 O61N 119.9(4) . . ?
O63N N6 O61N 120.5(4) . . ?
O63N N6 O62N 119.6(4) . . ?
O72N N7 O71N 119.4(10) . . ?
O72N N7 O73N 120.6(10) . . ?
O73N N7 O71N 118.9(10) . . ?
O71A N7A O72A 125(3) . . ?
O71A N7A O73A 115(3) . . ?
O73A N7A O72A 120(2) . . ?
O81N N8 O82N 118.4(11) . . ?
O83N N8 O81N 119.2(11) . . ?
O83N N8 O82N 119.3(11) . . ?
O81A N8A O83A 117(3) . . ?
O82A N8A O81A 108(3) . . ?
O82A N8A O83A 126(3) . . ?
H1WA O1W H1WB 104.4 . . ?
H2WA O2W H2WB 104.7 . . ?
H3WA O3W H3WB 104.3 . . ?
H4WA O4W H4WB 104.4 . . ?
H5WA O5W H5WB 104.4 . . ?
H6WA O6W H6WB 104.5 . . ?
O21M Sm2 O23M 130.64(11) . . ?
O21M Sm2 N2 89.19(11) . . ?
O21M Sm2 O21N 105.70(11) . . ?
O21M Sm2 O22N 69.14(10) . . ?
O21M Sm2 O41 125.78(11) . . ?
O22M Sm2 O21M 70.23(12) . . ?
O22M Sm2 O23M 73.75(10) . . ?
O22M Sm2 O25M 147.22(12) . . ?
O22M Sm2 N2 96.67(10) . . ?
O22M Sm2 O21N 120.45(10) . . ?
O22M Sm2 O22N 75.07(10) . . ?
O22M Sm2 O41 69.99(10) . . ?
O23M Sm2 N2 62.64(10) . . ?
O23M Sm2 O21N 66.11(10) . . ?
O24M Sm2 O21M 148.30(11) . . ?
O24M Sm2 O22M 136.44(10) . . ?
O24M Sm2 O23M 79.98(10) . . ?
O24M Sm2 O25M 74.20(11) . . ?
O24M Sm2 N2 101.35(11) . . ?
O24M Sm2 O21N 77.04(10) . . ?
O24M Sm2 O22N 126.73(10) . . ?
O24M Sm2 O41 68.14(10) . . ?
O25M Sm2 O21M 77.09(13) . . ?
O25M Sm2 O23M 133.33(11) . . ?
O25M Sm2 N2 85.07(10) . . ?
O25M Sm2 O21N 70.56(11) . . ?
O25M Sm2 O22N 95.84(10) . . ?
O25M Sm2 O41 131.68(10) . . ?
O21N Sm2 N2 25.67(9) . . ?
O22N Sm2 O23M 69.79(10) . . ?
O22N Sm2 N2 25.64(9) . . ?
O22N Sm2 O21N 51.02(9) . . ?
O41 Sm2 O23M 67.96(10) . . ?
O41 Sm2 N2 130.59(10) . . ?
O41 Sm2 O21N 125.85(10) . . ?
O41 Sm2 O22N 130.84(10) . . ?
O51 Sm2 O21M 74.24(11) . . ?
O51 Sm2 O22M 94.80(11) . . ?
O51 Sm2 O23M 141.94(10) . . ?
O51 Sm2 O24M 84.94(11) . . ?
O51 Sm2 O25M 73.59(11) . . ?
O51 Sm2 N2 155.29(10) . . ?
O51 Sm2 O21N 143.03(10) . . ?
O51 Sm2 O22N 143.31(10) . . ?
O51 Sm2 O41 74.00(10) . . ?
O11M Sm1 N1 63.37(10) . . ?
O11M Sm1 O12N 69.20(11) . . ?
O12M Sm1 O11M 76.17(11) . . ?
O12M Sm1 O13M 70.55(11) . . ?
O12M Sm1 O14M 144.47(11) . . ?
O12M Sm1 N1 95.15(10) . . ?
O12M Sm1 O11N 119.64(10) . . ?
O12M Sm1 O12N 72.31(10) . . ?
O12M Sm1 O21 73.82(10) . . ?
O13M Sm1 O11M 132.39(11) . . ?
O13M Sm1 O14M 74.26(12) . . ?
O13M Sm1 N1 86.52(11) . . ?
O13M Sm1 O11N 101.20(12) . . ?
O13M Sm1 O12N 68.84(11) . . ?
O13M Sm1 O21 130.49(11) . . ?
O14M Sm1 O11M 134.42(11) . . ?
O14M Sm1 N1 87.36(10) . . ?
O14M Sm1 O11N 71.80(10) . . ?
O14M Sm1 O12N 99.47(10) . . ?
O14M Sm1 O21 129.33(10) . . ?
O15M Sm1 O11M 80.41(12) . . ?
O15M Sm1 O12M 141.00(11) . . ?
O15M Sm1 O13M 144.66(12) . . ?
O15M Sm1 O14M 71.89(12) . . ?
O15M Sm1 N1 101.67(12) . . ?
O15M Sm1 O11N 77.63(12) . . ?
O15M Sm1 O12N 126.65(12) . . ?
O15M Sm1 O21 68.43(11) . . ?
O11N Sm1 O11M 67.31(10) . . ?
O11N Sm1 N1 25.52(10) . . ?
O11N Sm1 O12N 50.71(10) . . ?
O12N Sm1 N1 25.41(10) . . ?
O11 Sm1 O11M 141.49(10) . . ?
O11 Sm1 O12M 90.66(10) . . ?
O11 Sm1 O13M 72.52(11) . . ?
O11 Sm1 O14M 74.13(10) . . ?
O11 Sm1 O15M 88.63(12) . . ?
O11 Sm1 N1 154.98(10) . . ?
O11 Sm1 O11N 145.74(10) . . ?
O11 Sm1 O12N 141.05(11) . . ?
O11 Sm1 O21 74.70(10) . . ?
O21 Sm1 O11M 66.91(10) . . ?
O21 Sm1 N1 130.26(10) . . ?
O21 Sm1 O11N 126.25(10) . . ?
O21 Sm1 O12N 129.36(10) . . ?

loop_
_geom_bond_atom_site_label_1
_geom_bond_atom_site_label_2
_geom_bond_distance
_geom_bond_site_symmetry_2
_geom_bond_publ_flag
Eu1 O11M 2.503(3) . ?
Eu1 O12M 2.418(3) . ?
Eu1 O13M 2.443(3) . ?
Eu1 O14M 2.445(3) . ?
Eu1 O15M 2.409(3) . ?
Eu1 N1 2.931(4) . ?
Eu1 O11N 2.489(3) . ?
Eu1 O12N 2.550(3) . ?
Eu1 O11 2.381(3) . ?
Eu1 O21 2.480(3) . ?
O11M H11A 0.8710 . ?
O11M H11B 0.8686 . ?
O11M Sm1 2.503(3) . ?
O12M H12A 0.8756 . ?
O12M H12B 0.8767 . ?
O12M Sm1 2.418(3) . ?
O13M H13A 0.8737 . ?
O13M H13B 0.8720 . ?
O13M Sm1 2.443(3) . ?
O14M H14A 0.8720 . ?
O14M H14B 0.8714 . ?
O14M Sm1 2.445(3) . ?
O15M H15A 0.8708 . ?
O15M H15B 0.8739 . ?
O15M Sm1 2.409(3) . ?
N1 O11N 1.273(4) . ?
N1 O12N 1.261(5) . ?
N1 O13N 1.230(5) . ?
N1 Sm1 2.931(4) . ?
O11N Sm1 2.489(3) . ?
O12N Sm1 2.550(3) . ?
O11 C11 1.240(5) . ?
O11 Sm1 2.381(3) . ?
O12 C12 1.224(5) . ?
C11 N11 1.357(5) . ?
C11 N12 1.355(5) . ?
C12 N13 1.376(5) . ?
C12 N14 1.363(5) . ?
C13 H13 1.0000 . ?
C13 C14 1.551(6) . ?
C13 N11 1.458(5) . ?
C13 N14 1.428(5) . ?
C14 H14 1.0000 . ?
C14 N12 1.448(5) . ?
C14 N13 1.463(5) . ?
N11 C36 1.453(5) 2_776 ?
N12 C15 1.452(5) . ?
N13 C16 1.449(5) . ?
N14 C35 1.443(5) 2_776 ?
C15 H15C 0.9900 . ?
C15 H15D 0.9900 . ?
C15 N21 1.438(5) . ?
C16 H16A 0.9900 . ?
C16 H16B 0.9900 . ?
C16 N24 1.456(5) . ?
O21 C21 1.235(5) . ?
O21 Sm1 2.480(3) . ?
O22 C22 1.227(5) . ?
C21 N21 1.361(5) . ?
C21 N22 1.359(5) . ?
C22 N23 1.362(5) . ?
C22 N24 1.366(5) . ?
C23 H23 1.0000 . ?
C23 C24 1.557(6) . ?
C23 N21 1.450(5) . ?
C23 N24 1.453(5) . ?
C24 H24 1.0000 . ?
C24 N22 1.467(5) . ?
C24 N23 1.436(5) . ?
N22 C25 1.460(5) . ?
N23 C26 1.447(5) . ?
C25 H25A 0.9900 . ?
C25 H25B 0.9900 . ?
C25 N31 1.443(5) . ?
C26 H26A 0.9900 . ?
C26 H26B 0.9900 . ?
C26 N34 1.451(5) . ?
O31 C31 1.229(5) . ?
O32 C32 1.219(5) . ?
C31 N31 1.364(5) . ?
C31 N32 1.366(5) . ?
C32 N33 1.383(5) . ?
C32 N34 1.364(5) . ?
C33 H33 1.0000 . ?
C33 C34 1.556(6) . ?
C33 N31 1.456(5) . ?
C33 N34 1.449(5) . ?
C34 H34 1.0000 . ?
C34 N32 1.444(5) . ?
C34 N33 1.455(5) . ?
N32 C35 1.448(5) . ?
N33 C36 1.439(5) . ?
C35 N14 1.443(5) 2_776 ?
C35 H35A 0.9900 . ?
C35 H35B 0.9900 . ?
C36 N11 1.453(5) 2_776 ?
C36 H36A 0.9900 . ?
C36 H36B 0.9900 . ?
Eu2 O21M 2.436(3) . ?
Eu2 O22M 2.428(3) . ?
Eu2 O23M 2.517(3) . ?
Eu2 O24M 2.407(3) . ?
Eu2 O25M 2.429(3) . ?
Eu2 N2 2.919(4) . ?
Eu2 O21N 2.521(3) . ?
Eu2 O22N 2.505(3) . ?
Eu2 O41 2.473(3) . ?
Eu2 O51 2.363(3) . ?
O21M H21A 0.8723 . ?
O21M H21B 0.8715 . ?
O21M Sm2 2.436(3) . ?
O22M H22A 0.8761 . ?
O22M H22B 0.8730 . ?
O22M Sm2 2.428(3) . ?
O23M H23A 0.8740 . ?
O23M H23B 0.8718 . ?
O23M Sm2 2.517(3) . ?
O24M H24A 0.8713 . ?
O24M H24B 0.8725 . ?
O24M Sm2 2.407(3) . ?
O25M H25C 0.8705 . ?
O25M H25D 0.8725 . ?
O25M Sm2 2.429(3) . ?
N2 O21N 1.269(4) . ?
N2 O22N 1.269(4) . ?
N2 O23N 1.227(5) . ?
N2 Sm2 2.919(4) . ?
O21N Sm2 2.521(3) . ?
O22N Sm2 2.505(3) . ?
O41 C41 1.228(5) . ?
O41 Sm2 2.473(3) . ?
O42 C42 1.226(5) . ?
C41 N41 1.358(5) . ?
C41 N42 1.358(5) . ?
C42 N43 1.367(5) . ?
C42 N44 1.371(5) . ?
C43 H43 1.0000 . ?
C43 C44 1.555(6) . ?
C43 N41 1.458(5) . ?
C43 N44 1.444(5) . ?
C44 H44 1.0000 . ?
C44 N42 1.449(5) . ?
C44 N43 1.443(5) . ?
N41 C66 1.449(5) 2_665 ?
N42 C45 1.445(5) . ?
N43 C46 1.447(5) . ?
N44 C65 1.436(5) 2_665 ?
C45 H45A 0.9900 . ?
C45 H45B 0.9900 . ?
C45 N51 1.438(5) . ?
C46 H46A 0.9900 . ?
C46 H46B 0.9900 . ?
C46 N54 1.458(5) . ?
O51 C51 1.238(5) . ?
O51 Sm2 2.363(3) . ?
O52 C52 1.231(5) . ?
C51 N51 1.358(5) . ?
C51 N52 1.358(5) . ?
C52 N53 1.366(5) . ?
C52 N54 1.373(5) . ?
C53 H53 1.0000 . ?
C53 C54 1.565(6) . ?
C53 N51 1.450(5) . ?
C53 N54 1.452(5) . ?
C54 H54 1.0000 . ?
C54 N52 1.463(5) . ?
C54 N53 1.442(5) . ?
N52 C55 1.452(5) . ?
N53 C56 1.450(5) . ?
C55 H55A 0.9900 . ?
C55 H55B 0.9900 . ?
C55 N61 1.450(5) . ?
C56 H56A 0.9900 . ?
C56 H56B 0.9900 . ?
C56 N64 1.444(5) . ?
O61 C61 1.227(5) . ?
O62 C62 1.226(5) . ?
C61 N61 1.368(5) . ?
C61 N62 1.365(5) . ?
C62 N63 1.367(5) . ?
C62 N64 1.363(5) . ?
C63 H63 1.0000 . ?
C63 C64 1.546(6) . ?
C63 N61 1.452(5) . ?
C63 N64 1.455(5) . ?
C64 H64 1.0000 . ?
C64 N62 1.437(5) . ?
C64 N63 1.458(5) . ?
N62 C65 1.459(5) . ?
N63 C66 1.443(5) . ?
C65 N44 1.436(5) 2_665 ?
C65 H65A 0.9900 . ?
C65 H65B 0.9900 . ?
C66 N41 1.449(5) 2_665 ?
C66 H66A 0.9900 . ?
C66 H66B 0.9900 . ?
N3 O31N 1.245(5) . ?
N3 O32N 1.266(5) . ?
N3 O33N 1.250(5) . ?
N4 O41N 1.230(5) . ?
N4 O42N 1.254(5) . ?
N4 O43N 1.241(5) . ?
N5 O51N 1.243(5) . ?
N5 O52N 1.257(5) . ?
N5 O53N 1.258(5) . ?
N6 O61N 1.257(5) . ?
N6 O62N 1.255(5) . ?
N6 O63N 1.239(5) . ?
N7 O71N 1.245(11) . ?
N7 O72N 1.233(10) . ?
N7 O73N 1.240(11) . ?
N7A O71A 1.232(11) . ?
N7A O72A 1.246(11) . ?
N7A O73A 1.239(11) . ?
N8 O81N 1.244(11) . ?
N8 O82N 1.245(11) . ?
N8 O83N 1.237(11) . ?
N8A O81A 1.239(11) . ?
N8A O82A 1.236(11) . ?
N8A O83A 1.242(11) . ?
O1W H1WA 0.8722 . ?
O1W H1WB 0.8725 . ?
O2W H2WA 0.8708 . ?
O2W H2WB 0.8722 . ?
O3W H3WA 0.8727 . ?
O3W H3WB 0.8695 . ?
O4W H4WA 0.8743 . ?
O4W H4WB 0.8716 . ?
O5W H5WA 0.8693 . ?
O5W H5WB 0.8719 . ?
O6W H6WA 0.8699 . ?
O6W H6WB 0.8734 . ?

loop_
_twin_individual_id
_twin_individual_mass_fraction_refined
1 0.1935(6)
2 0.8065(6)
